data_4324111
loop_
_publ_author_name
'Bing Guo'
'Andrew K. Inge'
'Charlotte Bonneau'
'Junliang Sun'
'Kirsten E. Christensen'
'Zhong-Yong Yuan'
'Xiaodong Zou'

_publ_section_title
;
 Investigation of the GeO2-1,6-Diaminohexane-Water-Pyridine-HF Phase
 Diagram Leading to the Discovery of Two Novel Layered Germanates with
 Extra-Large Rings
;
_journal_name_full 'Inorganic Chemistry'
_journal_page_first 201
_journal_page_last 207
_journal_paper_doi 10.1021/ic1017505
_journal_volume 50
_journal_year 2011
_chemical_formula_sum 'Ge21 O51'
_chemical_formula_weight 2340.39
_chemical_name_common SU-63
_chemical_name_systematic
; 
 ? 
;
_space_group_IT_number 185
_symmetry_cell_setting hexagonal
_symmetry_space_group_name_Hall 'P 6c -2'
_symmetry_space_group_name_H-M 'P 63 c m'
_atom_sites_solution_hydrogens none
_atom_sites_solution_primary direct
_atom_sites_solution_secondary difmap
_audit_creation_method SHELXL-97
_cell_angle_alpha 90.00
_cell_angle_beta 90.00
_cell_angle_gamma 120.00
_cell_formula_units_Z 6
_cell_length_a 28.794(2)
_cell_length_b 28.794(2)
_cell_length_c 20.603(4)
_cell_measurement_reflns_used 4988
_cell_measurement_temperature 106(2)
_cell_measurement_theta_max 27.23
_cell_measurement_theta_min 2.58
_cell_volume 14793(3)
_computing_cell_refinement TwinSolve
_computing_data_collection CrystalClear
_computing_data_reduction TwinSolve
_computing_molecular_graphics CrystalMake
_computing_publication_material CrystalMake
_computing_structure_refinement 'SHELXL-97 (Sheldrick, 1997)'
_computing_structure_solution 'SHELXS-97 (Sheldrick, 1990)'
_diffrn_ambient_temperature 106(2)
_diffrn_detector_area_resol_mean 12.613
_diffrn_measured_fraction_theta_full 0.982
_diffrn_measured_fraction_theta_max 0.982
_diffrn_measurement_device 'MARCCD, MARDTB Phi-Axis Goniometer'
_diffrn_measurement_device_type MarDTB
_diffrn_measurement_method 'profile data'
_diffrn_measurement_specimen_support 'glass fiber'
_diffrn_orient_matrix_type
;  x  =  h UB
   coordinate system: 
     x from crystal towards source
     z vertical, towards goniometer base
     y so that x,y,z is right-handed
;
_diffrn_radiation_monochromator 'graphite 002'
_diffrn_radiation_polarisn_norm 0.00
_diffrn_radiation_probe x-ray
_diffrn_radiation_type synchrotron
_diffrn_radiation_wavelength 0.90800
_diffrn_reflns_av_R_equivalents 0.0954
_diffrn_reflns_av_sigmaI/netI 0.0790
_diffrn_reflns_limit_h_max 35
_diffrn_reflns_limit_h_min -33
_diffrn_reflns_limit_k_max 35
_diffrn_reflns_limit_k_min -35
_diffrn_reflns_limit_l_max 24
_diffrn_reflns_limit_l_min -18
_diffrn_reflns_number 51182
_diffrn_reflns_reduction_process 'Lp corrections applied'
_diffrn_reflns_theta_full 33.84
_diffrn_reflns_theta_max 33.84
_diffrn_reflns_theta_min 3.04
_diffrn_standards_decay_% 1
_diffrn_standards_interval_count 0
_diffrn_standards_interval_time 0
_diffrn_standards_number 0
_exptl_absorpt_coefficient_mu 6.353
_exptl_absorpt_correction_T_max 0.8835
_exptl_absorpt_correction_T_min 0.4491
_exptl_absorpt_correction_type multi-scan
_exptl_absorpt_process_details
;  Shape and scale corrections using equivalent reflections.
   Shape function based on spherical harmonics.
   Highest even and odd order for spherical harmonics:  8  and  1
   Point group:  622
   Friedel opposites are not equivalent.
;
_exptl_crystal_colour colorless
_exptl_crystal_density_diffrn 1.576
_exptl_crystal_density_method 'not measured'
_exptl_crystal_description plate
_exptl_crystal_F_000 6480
_exptl_crystal_size_max 0.15
_exptl_crystal_size_mid 0.08
_exptl_crystal_size_min 0.02
_platon_squeeze_details
;
;
_refine_diff_density_max 1.607
_refine_diff_density_min -1.024
_refine_diff_density_rms 0.192
_refine_ls_abs_structure_details 'Flack H D (1983), Acta Cryst. A39, 876-881'
_refine_ls_abs_structure_Flack 0.0(3)
_refine_ls_extinction_coef 0.00314(19)
_refine_ls_extinction_expression Fc^*^=kFc[1+0.001xFc^2^\l^3^/sin(2\q)]^-1/4^
_refine_ls_extinction_method SHELXL
_refine_ls_goodness_of_fit_ref 1.030
_refine_ls_hydrogen_treatment none
_refine_ls_matrix_type full
_refine_ls_number_parameters 339
_refine_ls_number_reflns 8692
_refine_ls_number_restraints 3
_refine_ls_restrained_S_all 1.030
_refine_ls_R_factor_all 0.1112
_refine_ls_R_factor_gt 0.0851
_refine_ls_shift/su_max 0.000
_refine_ls_shift/su_mean 0.000
_refine_ls_structure_factor_coef Fsqd
_refine_ls_weighting_details 'calc w=1/[\s^2^(Fo^2^)+(0.1507P)^2^+0.0000P] where P=(Fo^2^+2Fc^2^)/3'
_refine_ls_weighting_scheme calc
_refine_ls_wR_factor_gt 0.2163
_refine_ls_wR_factor_ref 0.2422
_reflns_number_gt 5624
_reflns_number_total 8692
_reflns_threshold_expression >2sigma(I)
_cod_data_source_file ic1017505_si_002_1.cif
_cod_data_source_block SU-63
_cod_database_code 4324111

loop_
_symmetry_equiv_pos_as_xyz
'x, y, z'
'-y, x-y, z'
'-x+y, -x, z'
'-x, -y, z+1/2'
'y, -x+y, z+1/2'
'x-y, x, z+1/2'
'-y, -x, z+1/2'
'-x+y, y, z+1/2'
'x, x-y, z+1/2'
'y, x, z'
'x-y, -y, z'
'-x, -x+y, z'

loop_
_atom_site_label
_atom_site_type_symbol
_atom_site_fract_x
_atom_site_fract_y
_atom_site_fract_z
_atom_site_U_iso_or_equiv
_atom_site_adp_type
_atom_site_occupancy
_atom_site_symmetry_multiplicity
_atom_site_calc_flag
_atom_site_refinement_flags
_atom_site_disorder_assembly
_atom_site_disorder_group
Ge1 Ge 0.32589(7) 0.14236(7) 0.09572(13) 0.0721(6) Uani 1 1 d . . .
Ge2 Ge 0.27135(7) 0.20827(7) 0.13111(12) 0.0700(6) Uani 1 1 d . . .
Ge3 Ge 0.39000(7) 0.26538(7) 0.09720(14) 0.0773(7) Uani 1 1 d . . .
Ge4 Ge 0.41542(10) 0.23141(9) 0.23116(16) 0.0949(9) Uani 1 1 d . . .
Ge5 Ge 0.30078(10) 0.17279(9) 0.25938(14) 0.0857(7) Uani 1 1 d . . .
Ge6 Ge 0.28599(7) 0.06381(7) 0.21342(12) 0.0686(6) Uani 1 1 d D . .
Ge7 Ge 0.40521(7) 0.12431(7) 0.18191(15) 0.0852(8) Uani 1 1 d D . .
Ge8 Ge 0.46375(6) 0.06055(6) 0.13502(14) 0.0763(7) Uani 1 1 d . . .
Ge9 Ge 0.51158(9) 0.05822(13) 0.00080(16) 0.1067(10) Uani 1 1 d . . .
Ge10 Ge 0.61414(6) 0.06111(7) 0.04910(13) 0.0722(6) Uani 1 1 d . . .
Ge11 Ge 0.52619(8) 0.0000 0.15067(16) 0.0620(7) Uani 1 2 d S . .
O1 O 0.3123(4) 0.1118(3) 0.0162(6) 0.060(3) Uani 1 1 d . . .
O2 O 0.3432(3) 0.1802(3) 0.1693(6) 0.053(3) Uani 1 1 d . . .
O3 O 0.2682(5) 0.1562(5) 0.0874(7) 0.079(4) Uani 1 1 d . . .
O4 O 0.3739(5) 0.2070(5) 0.0595(7) 0.074(4) Uani 1 1 d . . .
O5 O 0.3864(4) 0.1246(4) 0.1050(4) 0.066(3) Uani 1 1 d D . .
O6 O 0.2797(5) 0.0745(4) 0.1344(5) 0.089(5) Uani 1 1 d D . .
O7 O 0.2208(6) 0.2208(6) 0.1092(10) 0.080(5) Uani 1 2 d S . .
O8 O 0.2630(5) 0.1941(5) 0.2157(7) 0.072(3) Uani 1 1 d . . .
O9 O 0.3306(5) 0.2693(5) 0.1225(7) 0.074(3) Uani 1 1 d . . .
O10 O 0.4270(5) 0.3211(6) 0.0393(9) 0.092(5) Uani 1 1 d . . .
O11 O 0.4311(4) 0.2779(4) 0.1607(6) 0.064(3) Uani 1 1 d . . .
O12 O 0.4655(7) 0.2743(7) 0.2820(10) 0.114(6) Uani 1 1 d . . .
O13 O 0.3653(5) 0.2184(5) 0.2830(8) 0.080(4) Uani 1 1 d . . .
O14 O 0.4386(5) 0.1845(5) 0.2234(7) 0.080(4) Uani 1 1 d . . .
O15 O 0.2742(6) 0.1749(6) 0.3363(7) 0.088(4) Uani 1 1 d . . .
O16 O 0.2708(5) 0.1020(5) 0.2643(7) 0.070(3) Uani 1 1 d . . .
O17 O 0.2421(5) 0.0000 0.2372(9) 0.067(5) Uani 1 2 d S . .
O18 O 0.3530(4) 0.0779(4) 0.2274(7) 0.068(3) Uani 1 1 d . . .
O19 O 0.4539(4) 0.1060(5) 0.1813(8) 0.084(4) Uani 1 1 d . . .
O20 O 0.4021(5) 0.0000 0.1247(11) 0.078(6) Uani 1 2 d S . .
O21 O 0.4852(4) 0.0869(5) 0.0511(8) 0.076(4) Uani 1 1 d . . .
O22 O 0.5122(4) 0.0537(5) 0.1746(9) 0.084(4) Uani 1 1 d . . .
O23 O 0.4710(9) 0.0000 -0.0471(13) 0.124(10) Uani 1 2 d S . .
O24 O 0.5112(6) 0.0981(8) -0.0643(9) 0.109(6) Uani 1 1 d . . .
O25 O 0.5808(6) 0.0892(7) 0.0070(10) 0.109(6) Uani 1 1 d . . .
O26 O 0.5016(5) 0.0000 0.0642(9) 0.062(4) Uani 1 2 d S . .
O27 O 0.6040(4) 0.0000 0.0184(8) 0.056(4) Uani 1 2 d S . .
O28 O 0.5984(4) 0.0545(4) 0.1269(7) 0.063(3) Uani 1 1 d . . .
O29 O 0.5484(5) 0.0000 0.2303(8) 0.061(4) Uani 1 2 d S . .

loop_
_atom_site_aniso_label
_atom_site_aniso_U_11
_atom_site_aniso_U_22
_atom_site_aniso_U_33
_atom_site_aniso_U_23
_atom_site_aniso_U_13
_atom_site_aniso_U_12
Ge1 0.0579(9) 0.0475(8) 0.1061(18) -0.0074(10) 0.0017(11) 0.0225(7)
Ge2 0.0525(9) 0.0509(9) 0.1052(18) -0.0031(10) 0.0036(10) 0.0247(7)
Ge3 0.0503(9) 0.0460(8) 0.130(2) -0.0103(11) 0.0066(11) 0.0198(7)
Ge4 0.0886(14) 0.0752(12) 0.141(2) -0.0287(14) -0.0235(15) 0.0560(11)
Ge5 0.0942(15) 0.0803(13) 0.1055(19) -0.0212(13) -0.0200(13) 0.0608(12)
Ge6 0.0540(9) 0.0549(9) 0.1010(18) -0.0069(10) 0.0037(10) 0.0303(7)
Ge7 0.0494(9) 0.0519(9) 0.157(3) -0.0187(12) 0.0016(12) 0.0276(7)
Ge8 0.0447(8) 0.0459(8) 0.144(2) 0.0014(11) 0.0104(10) 0.0269(7)
Ge9 0.0652(12) 0.170(3) 0.109(2) 0.039(2) 0.0155(13) 0.0773(16)
Ge10 0.0414(8) 0.0707(11) 0.1074(18) 0.0201(11) 0.0103(9) 0.0301(8)
Ge11 0.0447(8) 0.0514(11) 0.092(2) 0.000 0.0029(10) 0.0257(6)
O1 0.068(6) 0.031(4) 0.062(8) -0.017(5) -0.005(5) 0.010(4)
O2 0.032(4) 0.026(4) 0.090(9) -0.026(5) 0.003(5) 0.006(3)
O3 0.056(6) 0.087(8) 0.074(10) -0.008(7) -0.006(6) 0.020(6)
O4 0.072(7) 0.076(8) 0.087(10) -0.011(7) 0.001(7) 0.047(6)
O5 0.070(7) 0.042(5) 0.041(7) -0.012(5) 0.023(6) -0.006(5)
O6 0.058(6) 0.053(6) 0.145(16) -0.039(8) -0.003(8) 0.019(5)
O7 0.069(7) 0.069(7) 0.068(14) 0.008(7) 0.008(7) 0.011(8)
O8 0.078(7) 0.066(6) 0.076(10) -0.019(7) -0.011(7) 0.037(6)
O9 0.072(7) 0.070(7) 0.079(10) -0.005(6) -0.004(6) 0.034(6)
O10 0.082(8) 0.087(9) 0.110(13) -0.024(9) 0.009(9) 0.045(7)
O11 0.051(6) 0.040(5) 0.086(10) -0.010(5) -0.016(5) 0.013(4)
O12 0.093(11) 0.106(12) 0.150(18) -0.027(11) -0.033(10) 0.056(9)
O13 0.072(7) 0.078(8) 0.105(12) -0.012(8) 0.011(7) 0.050(7)
O14 0.059(6) 0.076(7) 0.096(11) -0.004(7) -0.032(7) 0.027(6)
O15 0.099(10) 0.108(11) 0.081(11) -0.005(8) -0.004(8) 0.068(9)
O16 0.081(7) 0.075(7) 0.066(8) 0.019(6) 0.025(6) 0.048(6)
O17 0.055(5) 0.087(11) 0.069(13) 0.000 -0.006(7) 0.043(5)
O18 0.052(5) 0.072(7) 0.092(10) -0.004(7) 0.007(6) 0.040(5)
O19 0.045(6) 0.086(8) 0.110(12) -0.016(8) 0.001(7) 0.025(6)
O20 0.046(5) 0.090(12) 0.112(17) 0.000 0.014(7) 0.045(6)
O21 0.043(5) 0.070(7) 0.129(12) 0.028(7) 0.028(7) 0.039(5)
O22 0.044(6) 0.064(7) 0.139(14) -0.006(8) 0.017(7) 0.024(5)
O23 0.127(13) 0.20(3) 0.074(17) 0.000 -0.007(12) 0.098(15)
O24 0.083(9) 0.159(15) 0.109(14) 0.050(12) 0.005(9) 0.078(10)
O25 0.067(8) 0.126(13) 0.148(17) -0.001(12) 0.011(9) 0.059(9)
O26 0.052(5) 0.064(9) 0.075(13) 0.000 0.003(7) 0.032(4)
O27 0.049(5) 0.075(9) 0.053(11) 0.000 0.011(6) 0.038(5)
O28 0.053(5) 0.045(5) 0.088(10) -0.003(6) -0.014(6) 0.022(4)
O29 0.059(5) 0.100(11) 0.037(9) 0.000 0.001(6) 0.050(6)

loop_
_atom_type_symbol
_atom_type_description
_atom_type_scat_dispersion_real
_atom_type_scat_dispersion_imag
_atom_type_scat_source
Ge Ge 0.1547 1.8001 'International Tables Vol C Tables 4.2.6.8 and 6.1.1.4'
O O 0.0106 0.0060 'International Tables Vol C Tables 4.2.6.8 and 6.1.1.4'

loop_
_geom_angle_atom_site_label_1
_geom_angle_atom_site_label_2
_geom_angle_atom_site_label_3
_geom_angle
_geom_angle_site_symmetry_1
_geom_angle_site_symmetry_3
_geom_angle_publ_flag
O2 Ge1 O1 173.1(5) . . ?
O2 Ge1 O4 83.5(6) . . ?
O1 Ge1 O4 89.8(6) . . ?
O2 Ge1 O3 87.4(5) . . ?
O1 Ge1 O3 91.3(6) . . ?
O4 Ge1 O3 92.6(6) . . ?
O2 Ge1 O6 96.3(5) . . ?
O1 Ge1 O6 90.5(4) . . ?
O4 Ge1 O6 176.4(5) . . ?
O3 Ge1 O6 91.0(6) . . ?
O2 Ge1 O5 93.4(4) . . ?
O1 Ge1 O5 88.1(4) . . ?
O4 Ge1 O5 89.3(4) . . ?
O3 Ge1 O5 178.0(5) . . ?
O6 Ge1 O5 87.2(4) . . ?
O3 Ge2 O7 111.3(7) . . ?
O3 Ge2 O9 115.2(6) . . ?
O7 Ge2 O9 105.5(7) . . ?
O3 Ge2 O8 111.9(6) . . ?
O7 Ge2 O8 105.8(8) . . ?
O9 Ge2 O8 106.4(6) . . ?
O11 Ge3 O4 112.6(6) . . ?
O11 Ge3 O9 110.0(6) . . ?
O4 Ge3 O9 112.8(6) . . ?
O11 Ge3 O10 106.1(6) . . ?
O4 Ge3 O10 108.6(7) . . ?
O9 Ge3 O10 106.2(6) . . ?
O13 Ge4 O12 95.3(9) . . ?
O13 Ge4 O14 119.5(7) . . ?
O12 Ge4 O14 95.9(7) . . ?
O13 Ge4 O11 121.7(6) . . ?
O12 Ge4 O11 98.2(8) . . ?
O14 Ge4 O11 115.1(6) . . ?
O13 Ge4 O2 78.7(6) . . ?
O12 Ge4 O2 172.2(6) . . ?
O14 Ge4 O2 91.5(4) . . ?
O11 Ge4 O2 81.0(4) . . ?
O13 Ge4 Ge5 31.5(5) . . ?
O12 Ge4 Ge5 126.7(7) . . ?
O14 Ge4 Ge5 108.8(4) . . ?
O11 Ge4 Ge5 111.5(3) . . ?
O2 Ge4 Ge5 47.6(3) . . ?
O13 Ge5 O8 120.1(6) . . ?
O13 Ge5 O15 92.3(7) . . ?
O8 Ge5 O15 95.3(7) . . ?
O13 Ge5 O16 125.4(6) . . ?
O8 Ge5 O16 113.8(6) . . ?
O15 Ge5 O16 91.1(7) . . ?
O13 Ge5 O2 80.1(5) . . ?
O8 Ge5 O2 86.8(6) . . ?
O15 Ge5 O2 172.1(6) . . ?
O16 Ge5 O2 95.0(5) . . ?
O13 Ge5 Ge4 30.6(5) . . ?
O8 Ge5 Ge4 114.7(5) . . ?
O15 Ge5 Ge4 122.7(5) . . ?
O16 Ge5 Ge4 115.8(4) . . ?
O2 Ge5 Ge4 49.8(2) . . ?
O6 Ge6 O17 112.8(7) . . ?
O6 Ge6 O16 112.7(6) . . ?
O17 Ge6 O16 103.0(7) . . ?
O6 Ge6 O18 108.5(6) . . ?
O17 Ge6 O18 109.6(6) . . ?
O16 Ge6 O18 110.3(6) . . ?
O5 Ge7 O18 111.3(6) . . ?
O5 Ge7 O19 108.0(7) . . ?
O18 Ge7 O19 107.2(6) . . ?
O5 Ge7 O14 118.7(6) . . ?
O18 Ge7 O14 110.1(7) . . ?
O19 Ge7 O14 100.4(6) . . ?
O22 Ge8 O19 105.8(7) . . ?
O22 Ge8 O20 114.7(6) . . ?
O19 Ge8 O20 110.1(6) . . ?
O22 Ge8 O21 111.4(6) . . ?
O19 Ge8 O21 110.2(6) . . ?
O20 Ge8 O21 104.7(8) . . ?
O21 Ge9 O25 112.2(7) . . ?
O21 Ge9 O24 89.8(7) . . ?
O25 Ge9 O24 95.8(8) . . ?
O21 Ge9 O23 123.1(9) . . ?
O25 Ge9 O23 124.5(10) . . ?
O24 Ge9 O23 88.7(10) . . ?
O21 Ge9 O26 95.4(6) . . ?
O25 Ge9 O26 91.7(7) . . ?
O24 Ge9 O26 168.5(8) . . ?
O23 Ge9 O26 79.9(8) . . ?
O21 Ge9 Ge9 114.6(4) . 11 ?
O25 Ge9 Ge9 116.4(6) . 11 ?
O24 Ge9 Ge9 124.2(7) . 11 ?
O23 Ge9 Ge9 35.6(7) . 11 ?
O26 Ge9 Ge9 44.3(4) . 11 ?
O28 Ge10 O10 110.0(7) . 2_655 ?
O28 Ge10 O27 109.7(6) . . ?
O10 Ge10 O27 107.1(6) 2_655 . ?
O28 Ge10 O25 110.5(7) . . ?
O10 Ge10 O25 104.0(7) 2_655 . ?
O27 Ge10 O25 115.3(8) . . ?
O29 Ge11 O22 89.0(7) . 11 ?
O29 Ge11 O22 89.0(7) . . ?
O22 Ge11 O22 92.9(7) 11 . ?
O29 Ge11 O26 179.6(7) . . ?
O22 Ge11 O26 90.7(7) 11 . ?
O22 Ge11 O26 90.7(7) . . ?
O29 Ge11 O28 89.6(5) . . ?
O22 Ge11 O28 177.6(5) 11 . ?
O22 Ge11 O28 89.1(5) . . ?
O26 Ge11 O28 90.7(5) . . ?
O29 Ge11 O28 89.6(5) . 11 ?
O22 Ge11 O28 89.1(5) 11 11 ?
O22 Ge11 O28 177.6(5) . 11 ?
O26 Ge11 O28 90.7(5) . 11 ?
O28 Ge11 O28 89.0(6) . 11 ?
Ge1 O2 Ge5 133.9(4) . . ?
Ge1 O2 Ge4 140.0(5) . . ?
Ge5 O2 Ge4 82.6(4) . . ?
Ge2 O3 Ge1 117.8(7) . . ?
Ge3 O4 Ge1 121.0(8) . . ?
Ge7 O5 Ge1 113.9(6) . . ?
Ge6 O6 Ge1 120.6(6) . . ?
Ge2 O7 Ge2 131.4(12) 10 . ?
Ge5 O8 Ge2 123.4(7) . . ?
Ge2 O9 Ge3 116.0(7) . . ?
Ge10 O10 Ge3 128.3(9) 3_665 . ?
Ge3 O11 Ge4 124.0(6) . . ?
Ge4 O13 Ge5 117.9(9) . . ?
Ge7 O14 Ge4 124.8(6) . . ?
Ge6 O16 Ge5 124.4(7) . . ?
Ge6 O17 Ge6 138.7(11) 11 . ?
Ge7 O18 Ge6 121.2(7) . . ?
Ge7 O19 Ge8 133.6(8) . . ?
Ge8 O20 Ge8 116.9(8) . 11 ?
Ge9 O21 Ge8 119.9(6) . . ?
Ge8 O22 Ge11 120.0(9) . . ?
Ge9 O23 Ge9 108.8(14) . 11 ?
Ge9 O25 Ge10 123.4(11) . . ?
Ge11 O26 Ge9 134.3(4) . 11 ?
Ge11 O26 Ge9 134.3(4) . . ?
Ge9 O26 Ge9 91.3(8) 11 . ?
Ge10 O27 Ge10 120.9(8) 11 . ?
Ge10 O28 Ge11 117.3(6) . . ?

loop_
_geom_bond_atom_site_label_1
_geom_bond_atom_site_label_2
_geom_bond_distance
_geom_bond_site_symmetry_2
_geom_bond_publ_flag
Ge1 O2 1.787(11) . ?
Ge1 O1 1.807(11) . ?
Ge1 O4 1.832(13) . ?
Ge1 O3 1.900(13) . ?
Ge1 O6 1.903(11) . ?
Ge1 O5 2.055(12) . ?
Ge2 O3 1.712(14) . ?
Ge2 O7 1.726(8) . ?
Ge2 O9 1.741(13) . ?
Ge2 O8 1.778(15) . ?
Ge3 O11 1.679(12) . ?
Ge3 O4 1.693(12) . ?
Ge3 O9 1.843(13) . ?
Ge3 O10 1.849(17) . ?
Ge4 O13 1.681(13) . ?
Ge4 O12 1.710(17) . ?
Ge4 O14 1.788(13) . ?
Ge4 O11 1.870(13) . ?
Ge4 O2 2.248(10) . ?
Ge4 Ge5 2.917(3) . ?
Ge5 O13 1.724(14) . ?
Ge5 O8 1.744(13) . ?
Ge5 O15 1.774(15) . ?
Ge5 O16 1.774(12) . ?
Ge5 O2 2.172(12) . ?
Ge6 O6 1.683(9) . ?
Ge6 O17 1.701(7) . ?
Ge6 O16 1.727(12) . ?
Ge6 O18 1.785(10) . ?
Ge7 O5 1.676(8) . ?
Ge7 O18 1.706(12) . ?
Ge7 O19 1.728(12) . ?
Ge7 O14 1.730(13) . ?
Ge8 O22 1.711(14) . ?
Ge8 O19 1.753(14) . ?
Ge8 O20 1.772(8) . ?
Ge8 O21 1.865(15) . ?
Ge9 O21 1.721(13) . ?
Ge9 O25 1.733(14) . ?
Ge9 O24 1.770(15) . ?
Ge9 O23 1.786(16) . ?
Ge9 O26 2.029(13) . ?
Ge9 Ge9 2.904(7) 11 ?
Ge10 O28 1.651(15) . ?
Ge10 O10 1.667(14) 2_655 ?
Ge10 O27 1.752(7) . ?
Ge10 O25 1.762(17) . ?
Ge11 O29 1.762(16) . ?
Ge11 O22 1.849(12) 11 ?
Ge11 O22 1.849(12) . ?
Ge11 O26 1.917(19) . ?
Ge11 O28 1.941(11) . ?
Ge11 O28 1.941(11) 11 ?
O7 Ge2 1.726(8) 10 ?
O10 Ge10 1.667(14) 3_665 ?
O17 Ge6 1.701(7) 11 ?
O20 Ge8 1.772(8) 11 ?
O23 Ge9 1.786(16) 11 ?
O26 Ge9 2.029(13) 11 ?
O27 Ge10 1.752(7) 11 ?

loop_
_platon_squeeze_void_nr
_platon_squeeze_void_average_x
_platon_squeeze_void_average_y
_platon_squeeze_void_average_z
_platon_squeeze_void_volume
_platon_squeeze_void_count_electrons
_platon_squeeze_void_content
1 -0.015 -0.011 0.070 9390 563 ' '
